data_7015690
loop_
_publ_author_name
'Rossin, Andrea'
'Peruzzini, Maurizio'
'Zanobini, Fabrizio'

_publ_section_title
;
 Nickel(II) hydride and fluoride pincer complexes and their reactivity
 with Lewis acids BX3&#x00B7;L (X = H, L = thf; X = F, L = Et2O).
;
_journal_issue 17
_journal_name_full 'Dalton transactions (Cambridge, England : 2003)'
_journal_page_first 4447
_journal_page_last 4452
_journal_paper_doi 10.1039/c0dt01836h
_journal_volume 40
_journal_year 2011
_chemical_absolute_configuration unk
_chemical_compound_source 'synthesis as described'
_chemical_formula_moiety 'C24 H43 F1 Ni1 P2'
_chemical_formula_sum 'C24 H43 F Ni P2'
_chemical_formula_weight 471.23
_chemical_name_systematic
;
?
;
_space_group_IT_number 110
_symmetry_cell_setting tetragonal
_symmetry_Int_Tables_number 110
_symmetry_space_group_name_Hall 'I 4bw -2c'
_symmetry_space_group_name_H-M 'I 41 c d'
_atom_sites_solution_hydrogens geom
_atom_sites_solution_primary direct
_atom_sites_solution_secondary difmap
_audit_creation_date 2009-11-09T17:28:24-00:00
_audit_creation_method 'WinGX routine CIF_UPDATE'
_cell_angle_alpha 90.000
_cell_angle_beta 90.000
_cell_angle_gamma 90.000
_cell_formula_units_Z 8
_cell_length_a 16.044(7)
_cell_length_b 16.044(8)
_cell_length_c 19.529(10)
_cell_measurement_reflns_used 5171
_cell_measurement_temperature 150(2)
_cell_measurement_theta_max 28.941
_cell_measurement_theta_min 4.1436
_cell_measurement_wavelength 0.71073
_cell_volume 5027(4)
_computing_cell_refinement
;
CrysAlisPro, Oxford Diffraction Ltd.,
Version 1.171.33.41 (release 06-05-2009 CrysAlis171 .NET)
(compiled May 6 2009,17:20:42)
;
_computing_data_collection
;
CrysAlisPro, Oxford Diffraction Ltd.,
Version 1.171.33.41 (release 06-05-2009 CrysAlis171 .NET)
(compiled May 6 2009,17:20:42)
;
_computing_data_reduction
;
CrysAlisPro, Oxford Diffraction Ltd.,
Version 1.171.33.41 (release 06-05-2009 CrysAlis171 .NET)
(compiled May 6 2009,17:20:42)
;
_computing_molecular_graphics 'Ortep-3 for Windows (Farrugia, 1997)'
_computing_publication_material 'WinGX publication routines (Farrugia, 1999)'
_computing_structure_refinement 'SHELXL-97 (Sheldrick, 1997)'
_diffrn_ambient_temperature 150(2)
_diffrn_detector_area_resol_mean 16.4547
_diffrn_measured_fraction_theta_full 0.994
_diffrn_measured_fraction_theta_max 0.936
_diffrn_measurement_device_type 'Xcalibur, Sapphire3'
_diffrn_measurement_method '\w scans'
_diffrn_orient_matrix_UB_11 -0.0420666745
_diffrn_orient_matrix_UB_12 0.01318719
_diffrn_orient_matrix_UB_13 0.0028811432
_diffrn_orient_matrix_UB_21 -0.0136644379
_diffrn_orient_matrix_UB_22 -0.0411291548
_diffrn_orient_matrix_UB_23 -0.0071386412
_diffrn_orient_matrix_UB_31 0.0006443169
_diffrn_orient_matrix_UB_32 -0.0093231747
_diffrn_orient_matrix_UB_33 0.0355071122
_diffrn_radiation_monochromator graphite
_diffrn_radiation_probe x-ray
_diffrn_radiation_type MoK\a
_diffrn_radiation_wavelength 0.71069
_diffrn_reflns_av_R_equivalents 0.0524
_diffrn_reflns_av_unetI/netI 0.0476
_diffrn_reflns_limit_h_max 20
_diffrn_reflns_limit_h_min -21
_diffrn_reflns_limit_k_max 21
_diffrn_reflns_limit_k_min -20
_diffrn_reflns_limit_l_max 26
_diffrn_reflns_limit_l_min -26
_diffrn_reflns_number 15468
_diffrn_reflns_theta_full 25
_diffrn_reflns_theta_max 29
_diffrn_reflns_theta_min 4.23
_exptl_absorpt_coefficient_mu 0.914
_exptl_absorpt_correction_T_max 1
_exptl_absorpt_correction_T_min 0.70486
_exptl_absorpt_correction_type multi-scan
_exptl_absorpt_process_details
;
CrysAlisPro, Oxford Diffraction Ltd.,
Version 1.171.33.41 (release 06-05-2009 CrysAlis171 .NET)
(compiled May 6 2009,17:20:42)
Empirical absorption correction using spherical harmonics,
implemented in SCALE3 ABSPACK scaling algorithm.
;
_exptl_crystal_colour orange
_exptl_crystal_density_diffrn 1.245
_exptl_crystal_density_method 'not measured'
_exptl_crystal_description prism
_exptl_crystal_F_000 2032
_exptl_crystal_size_max 0.2
_exptl_crystal_size_mid 0.05
_exptl_crystal_size_min 0.05
_refine_diff_density_max 0.314
_refine_diff_density_min -0.236
_refine_diff_density_rms 0.042
_refine_ls_abs_structure_details 'Flack H D (1983), Acta Cryst. A39, 876-881'
_refine_ls_abs_structure_Flack -0.003(15)
_refine_ls_extinction_method none
_refine_ls_goodness_of_fit_ref 0.86
_refine_ls_hydrogen_treatment constr
_refine_ls_matrix_type full
_refine_ls_number_parameters 135
_refine_ls_number_reflns 3014
_refine_ls_number_restraints 1
_refine_ls_restrained_S_all 0.86
_refine_ls_R_factor_all 0.0595
_refine_ls_R_factor_gt 0.0304
_refine_ls_shift/su_max 0
_refine_ls_shift/su_mean 0
_refine_ls_structure_factor_coef Fsqd
_refine_ls_weighting_details 'calc w=1/[\s^2^(Fo^2^)+(0.0376P)^2^+0.0000P] where P=(Fo^2^+2Fc^2^)/3'
_refine_ls_weighting_scheme calc
_refine_ls_wR_factor_gt 0.0648
_refine_ls_wR_factor_ref 0.0702
_reflns_number_gt 1968
_reflns_number_total 3014
_reflns_threshold_expression >2sigma(I)
_cod_data_source_file c0dt01836h.txt
_cod_data_source_block PCPNiF
_cod_database_code 7015690

loop_
_symmetry_equiv_pos_as_xyz
'x, y, z'
'-x, -y, z'
'-y, x+1/2, z+1/4'
'y, -x+1/2, z+1/4'
'-x, y, z+1/2'
'x, -y, z+1/2'
'y+1/2, x, z+1/4'
'-y+1/2, -x, z+1/4'
'x+1/2, y+1/2, z+1/2'
'-x+1/2, -y+1/2, z+1/2'
'-y+1/2, x+1, z+3/4'
'y+1/2, -x+1, z+3/4'
'-x+1/2, y+1/2, z+1'
'x+1/2, -y+1/2, z+1'
'y+1, x+1/2, z+3/4'
'-y+1, -x+1/2, z+3/4'

loop_
_atom_site_label
_atom_site_type_symbol
_atom_site_fract_x
_atom_site_fract_y
_atom_site_fract_z
_atom_site_U_iso_or_equiv
_atom_site_adp_type
_atom_site_occupancy
_atom_site_symmetry_multiplicity
_atom_site_calc_flag
_atom_site_refinement_flags
_atom_site_disorder_assembly
_atom_site_disorder_group
C1 C 0.5 0 0.1639(2) 0.0288(10) Uani 1 2 d S . .
C2 C 0.48626(13) 0.07364(15) 0.20156(13) 0.0319(6) Uani 1 1 d . . .
C3 C 0.48778(14) 0.07316(17) 0.27239(12) 0.0383(6) Uani 1 1 d . . .
H3 H 0.4803 0.1241 0.2965 0.046 Uiso 1 1 calc R . .
C4 C 0.5 0 0.3091(3) 0.0415(8) Uani 1 2 d S . .
H4 H 0.5 0 0.3578 0.05 Uiso 1 2 calc SR . .
C5 C 0.46633(17) 0.15258(16) 0.16316(13) 0.0406(6) Uani 1 1 d . . .
H5A H 0.4984 0.1999 0.1822 0.049 Uiso 1 1 calc R . .
H5B H 0.4062 0.1656 0.1669 0.049 Uiso 1 1 calc R . .
C6 C 0.59887(14) 0.18559(14) 0.06099(16) 0.0399(6) Uani 1 1 d . . .
C7 C 0.63552(17) 0.15655(16) -0.00818(16) 0.0488(8) Uani 1 1 d . . .
H7A H 0.6023 0.1797 -0.0458 0.073 Uiso 1 1 calc R . .
H7B H 0.6343 0.0955 -0.0105 0.073 Uiso 1 1 calc R . .
H7C H 0.6932 0.176 -0.0122 0.073 Uiso 1 1 calc R . .
C8 C 0.65480(15) 0.1507(2) 0.11829(18) 0.0542(8) Uani 1 1 d . . .
H8A H 0.7121 0.17 0.1115 0.081 Uiso 1 1 calc R . .
H8B H 0.6535 0.0896 0.1171 0.081 Uiso 1 1 calc R . .
H8C H 0.6344 0.1702 0.1628 0.081 Uiso 1 1 calc R . .
C9 C 0.59680(15) 0.28032(14) 0.06420(17) 0.0520(7) Uani 1 1 d . . .
H9A H 0.5693 0.298 0.1066 0.078 Uiso 1 1 calc R . .
H9B H 0.5659 0.302 0.0247 0.078 Uiso 1 1 calc R . .
H9C H 0.6539 0.302 0.0633 0.078 Uiso 1 1 calc R . .
C10 C 0.41110(16) 0.18581(15) 0.02217(14) 0.0395(6) Uani 1 1 d . . .
C11 C 0.33663(16) 0.12520(19) 0.02602(16) 0.0509(8) Uani 1 1 d . . .
H11A H 0.324 0.1129 0.0741 0.076 Uiso 1 1 calc R . .
H11B H 0.3507 0.0734 0.0021 0.076 Uiso 1 1 calc R . .
H11C H 0.2879 0.1508 0.0043 0.076 Uiso 1 1 calc R . .
C12 C 0.43658(16) 0.19490(16) -0.05307(14) 0.0475(7) Uani 1 1 d . . .
H12A H 0.456 0.141 -0.0705 0.071 Uiso 1 1 calc R . .
H12B H 0.4815 0.236 -0.0569 0.071 Uiso 1 1 calc R . .
H12C H 0.3885 0.2135 -0.08 0.071 Uiso 1 1 calc R . .
C13 C 0.38460(17) 0.27098(17) 0.05018(16) 0.0571(8) Uani 1 1 d . . .
H13A H 0.3382 0.2927 0.0228 0.086 Uiso 1 1 calc R . .
H13B H 0.4317 0.3097 0.0477 0.086 Uiso 1 1 calc R . .
H13C H 0.3669 0.265 0.0979 0.086 Uiso 1 1 calc R . .
F1 F 0.5 0 -0.02993(13) 0.0518(9) Uani 1 2 d S . .
P2 P 0.49506(4) 0.13485(3) 0.07335(3) 0.02936(13) Uani 1 1 d . . .
Ni1 Ni 0.5 0 0.06569(3) 0.02876(10) Uani 1 2 d S . .

loop_
_atom_site_aniso_label
_atom_site_aniso_U_11
_atom_site_aniso_U_22
_atom_site_aniso_U_33
_atom_site_aniso_U_23
_atom_site_aniso_U_13
_atom_site_aniso_U_12
C1 0.0228(18) 0.047(3) 0.0170(17) 0 0 -0.0029(17)
C2 0.0254(14) 0.0414(15) 0.0288(12) -0.0037(10) 0.0029(10) -0.0035(10)
C3 0.0353(16) 0.0497(17) 0.0297(12) -0.0093(11) 0.0019(11) -0.0044(11)
C4 0.0411(17) 0.061(2) 0.0219(17) 0 0 -0.012(2)
C5 0.0425(15) 0.0446(15) 0.0347(14) -0.0085(12) 0.0049(12) -0.0002(12)
C6 0.0326(12) 0.0446(14) 0.0425(15) 0.0014(14) -0.0043(14) -0.0076(10)
C7 0.0371(17) 0.0541(17) 0.0551(19) 0.0040(15) 0.0093(14) -0.0021(14)
C8 0.0386(17) 0.072(2) 0.0521(18) 0.0067(15) -0.0074(16) -0.0109(15)
C9 0.0511(15) 0.0485(15) 0.0563(19) -0.0015(16) -0.0045(18) -0.0179(12)
C10 0.0364(15) 0.0381(15) 0.0438(15) 0.0021(12) -0.0064(12) 0.0046(11)
C11 0.0313(15) 0.0630(19) 0.0586(19) 0.0085(16) -0.0117(14) -0.0024(14)
C12 0.0471(16) 0.0550(17) 0.0405(15) 0.0120(14) -0.0065(13) 0.0021(14)
C13 0.0552(18) 0.0501(17) 0.066(2) 0.0010(15) -0.0024(15) 0.0183(14)
F1 0.104(2) 0.0314(15) 0.0202(13) 0 0 0.0072(11)
P2 0.0306(3) 0.0307(3) 0.0268(3) -0.0006(3) -0.0007(4) -0.0002(3)
Ni1 0.03592(19) 0.03002(18) 0.02035(16) 0 0 0.0002(2)

loop_
_atom_type_symbol
_atom_type_description
_atom_type_scat_dispersion_real
_atom_type_scat_dispersion_imag
_atom_type_scat_source
C C 0.0033 0.0016 'International Tables Vol C Tables 4.2.6.8 and 6.1.1.4'
H H 0 0 'International Tables Vol C Tables 4.2.6.8 and 6.1.1.4'
F F 0.0171 0.0103 'International Tables Vol C Tables 4.2.6.8 and 6.1.1.4'
P P 0.1023 0.0942 'International Tables Vol C Tables 4.2.6.8 and 6.1.1.4'
Ni Ni 0.3393 1.1124 'International Tables Vol C Tables 4.2.6.8 and 6.1.1.4'

loop_
_geom_angle_atom_site_label_1
_geom_angle_atom_site_label_2
_geom_angle_atom_site_label_3
_geom_angle
_geom_angle_site_symmetry_1
_geom_angle_site_symmetry_3
_geom_angle_publ_flag
C2 C1 C2 117.0(4) . 2_655 ?
C2 C1 Ni1 121.49(19) . . ?
C2 C1 Ni1 121.49(19) 2_655 . ?
C3 C2 C1 121.0(3) . . ?
C3 C2 C5 120.4(2) . . ?
C1 C2 C5 118.6(3) . . ?
C2 C3 C4 121.6(3) . . ?
C2 C3 H3 119.2 . . ?
C4 C3 H3 119.2 . . ?
C3 C4 C3 117.8(4) . 2_655 ?
C3 C4 H4 121.1 . . ?
C3 C4 H4 121.1 2_655 . ?
C2 C5 P2 106.98(17) . . ?
C2 C5 H5A 110.3 . . ?
P2 C5 H5A 110.3 . . ?
C2 C5 H5B 110.3 . . ?
P2 C5 H5B 110.3 . . ?
H5A C5 H5B 108.6 . . ?
C9 C6 C8 110.3(2) . . ?
C9 C6 C7 110.2(2) . . ?
C8 C6 C7 107.7(2) . . ?
C9 C6 P2 114.21(16) . . ?
C8 C6 P2 105.48(18) . . ?
C7 C6 P2 108.70(18) . . ?
C6 C7 H7A 109.5 . . ?
C6 C7 H7B 109.5 . . ?
H7A C7 H7B 109.5 . . ?
C6 C7 H7C 109.5 . . ?
H7A C7 H7C 109.5 . . ?
H7B C7 H7C 109.5 . . ?
C6 C8 H8A 109.5 . . ?
C6 C8 H8B 109.5 . . ?
H8A C8 H8B 109.5 . . ?
C6 C8 H8C 109.5 . . ?
H8A C8 H8C 109.5 . . ?
H8B C8 H8C 109.5 . . ?
C6 C9 H9A 109.5 . . ?
C6 C9 H9B 109.5 . . ?
H9A C9 H9B 109.5 . . ?
C6 C9 H9C 109.5 . . ?
H9A C9 H9C 109.5 . . ?
H9B C9 H9C 109.5 . . ?
C13 C10 C12 109.4(2) . . ?
C13 C10 C11 109.3(2) . . ?
C12 C10 C11 108.3(2) . . ?
C13 C10 P2 113.57(18) . . ?
C12 C10 P2 111.27(18) . . ?
C11 C10 P2 104.88(17) . . ?
C10 C11 H11A 109.5 . . ?
C10 C11 H11B 109.5 . . ?
H11A C11 H11B 109.5 . . ?
C10 C11 H11C 109.5 . . ?
H11A C11 H11C 109.5 . . ?
H11B C11 H11C 109.5 . . ?
C10 C12 H12A 109.5 . . ?
C10 C12 H12B 109.5 . . ?
H12A C12 H12B 109.5 . . ?
C10 C12 H12C 109.5 . . ?
H12A C12 H12C 109.5 . . ?
H12B C12 H12C 109.5 . . ?
C10 C13 H13A 109.5 . . ?
C10 C13 H13B 109.5 . . ?
H13A C13 H13B 109.5 . . ?
C10 C13 H13C 109.5 . . ?
H13A C13 H13C 109.5 . . ?
H13B C13 H13C 109.5 . . ?
C5 P2 C10 105.23(13) . . ?
C5 P2 C6 106.24(13) . . ?
C10 P2 C6 112.53(13) . . ?
C5 P2 Ni1 103.27(8) . . ?
C10 P2 Ni1 115.23(8) . . ?
C6 P2 Ni1 113.12(8) . . ?
F1 Ni1 C1 180 . . ?
F1 Ni1 P2 93.95(2) . 2_655 ?
C1 Ni1 P2 86.05(2) . 2_655 ?
F1 Ni1 P2 93.95(2) . . ?
C1 Ni1 P2 86.05(2) . . ?
P2 Ni1 P2 172.09(5) 2_655 . ?

loop_
_geom_bond_atom_site_label_1
_geom_bond_atom_site_label_2
_geom_bond_distance
_geom_bond_site_symmetry_2
_geom_bond_publ_flag
C1 C2 1.409(3) . ?
C1 C2 1.409(3) 2_655 ?
C1 Ni1 1.917(4) . ?
C2 C3 1.383(3) . ?
C2 C5 1.506(3) . ?
C3 C4 1.390(4) . ?
C3 H3 0.95 . ?
C4 C3 1.390(4) 2_655 ?
C4 H4 0.95 . ?
C5 P2 1.836(3) . ?
C5 H5A 0.99 . ?
C5 H5B 0.99 . ?
C6 C9 1.522(3) . ?
C6 C8 1.540(4) . ?
C6 C7 1.545(4) . ?
C6 P2 1.870(2) . ?
C7 H7A 0.98 . ?
C7 H7B 0.98 . ?
C7 H7C 0.98 . ?
C8 H8A 0.98 . ?
C8 H8B 0.98 . ?
C8 H8C 0.98 . ?
C9 H9A 0.98 . ?
C9 H9B 0.98 . ?
C9 H9C 0.98 . ?
C10 C13 1.532(4) . ?
C10 C12 1.532(3) . ?
C10 C11 1.542(4) . ?
C10 P2 1.866(3) . ?
C11 H11A 0.98 . ?
C11 H11B 0.98 . ?
C11 H11C 0.98 . ?
C12 H12A 0.98 . ?
C12 H12B 0.98 . ?
C12 H12C 0.98 . ?
C13 H13A 0.98 . ?
C13 H13B 0.98 . ?
C13 H13C 0.98 . ?
F1 Ni1 1.867(3) . ?
P2 Ni1 2.1702(8) . ?
Ni1 P2 2.1702(8) 2_655 ?
